data_7701777
loop_
_publ_author_name
'Arp, Fabian F.'
'Bhuvanesh, Nattamai'
'Bl\"umel, Janet'

_publ_section_title
;
 Hydrogen peroxide adducts of triarylphosphine oxides.
;
_journal_issue 38
_journal_name_full 'Dalton transactions (Cambridge, England : 2003)'
_journal_page_first 14312
_journal_page_last 14325
_journal_paper_doi 10.1039/c9dt03070k
_journal_volume 48
_journal_year 2019
_chemical_formula_moiety 'C21 H21 O P, H2 O2'
_chemical_formula_sum 'C21 H23 O3 P'
_chemical_formula_weight 354.36
_space_group_crystal_system monoclinic
_space_group_IT_number 14
_space_group_name_Hall '-P 2yn'
_space_group_name_H-M_alt 'P 1 21/n 1'
_atom_sites_solution_hydrogens mixed
_audit_creation_date 2016-06-19
_audit_creation_method
;
Olex2 1.2-beta
(compiled 2016.02.19 svn.r3266 for OlexSys, GUI svn.r5155)
;
_audit_update_record
;
2019-02-20 deposited with the CCDC.	2019-08-27 downloaded from the CCDC.
;
_cell_angle_alpha 90
_cell_angle_beta 117.255(2)
_cell_angle_gamma 90
_cell_formula_units_Z 4
_cell_length_a 10.937(3)
_cell_length_b 17.920(4)
_cell_length_c 10.968(3)
_cell_measurement_reflns_used 6608
_cell_measurement_temperature 110.0
_cell_measurement_theta_max 27.434
_cell_measurement_theta_min 2.273
_cell_volume 1911.0(9)
_computing_cell_refinement 'SAINT v8.34A (Bruker, 2013)'
_computing_data_reduction 'SAINT v8.34A (Bruker, 2013)'
_computing_molecular_graphics 'Olex2 (Dolomanov et al., 2009)'
_computing_publication_material 'Olex2 (Dolomanov et al., 2009)'
_computing_structure_refinement 'ShelXL (Sheldrick, 2015)'
_diffrn_ambient_temperature 110.0
_diffrn_measured_fraction_theta_full 1.000
_diffrn_measured_fraction_theta_max 0.991
_diffrn_measurement_device_type 'Bruker APEX-II CCD'
_diffrn_measurement_method '\f and \w scans'
_diffrn_radiation_type MoK\a
_diffrn_radiation_wavelength 0.71073
_diffrn_reflns_av_R_equivalents 0.0487
_diffrn_reflns_av_unetI/netI 0.0402
_diffrn_reflns_Laue_measured_fraction_full 1.000
_diffrn_reflns_Laue_measured_fraction_max 0.991
_diffrn_reflns_limit_h_max 14
_diffrn_reflns_limit_h_min -14
_diffrn_reflns_limit_k_max 23
_diffrn_reflns_limit_k_min -21
_diffrn_reflns_limit_l_max 14
_diffrn_reflns_limit_l_min -14
_diffrn_reflns_number 19083
_diffrn_reflns_point_group_measured_fraction_full 1.000
_diffrn_reflns_point_group_measured_fraction_max 0.991
_diffrn_reflns_theta_full 26.000
_diffrn_reflns_theta_max 27.636
_diffrn_reflns_theta_min 2.178
_diffrn_standards_number 0
_exptl_absorpt_coefficient_mu 0.160
_exptl_absorpt_correction_T_max 0.7456
_exptl_absorpt_correction_T_min 0.6095
_exptl_absorpt_correction_type multi-scan
_exptl_absorpt_process_details
;
SADABS-2014/3 (Bruker,2014/3) was used for absorption correction.
wR2(int) was 0.1104 before and 0.0455 after correction.
The Ratio of minimum to maximum transmission is 0.8175.
The \l/2 correction factor is Not present.
;
_exptl_crystal_colour colourless
_exptl_crystal_colour_primary colourless
_exptl_crystal_density_diffrn 1.232
_exptl_crystal_description block
_exptl_crystal_F_000 752
_exptl_crystal_size_max 0.565
_exptl_crystal_size_mid 0.482
_exptl_crystal_size_min 0.212
_refine_diff_density_max 0.833
_refine_diff_density_min -0.274
_refine_diff_density_rms 0.056
_refine_ls_extinction_method none
_refine_ls_goodness_of_fit_ref 1.034
_refine_ls_hydrogen_treatment constr
_refine_ls_matrix_type full
_refine_ls_number_parameters 248
_refine_ls_number_reflns 4416
_refine_ls_number_restraints 43
_refine_ls_restrained_S_all 1.032
_refine_ls_R_factor_all 0.0628
_refine_ls_R_factor_gt 0.0465
_refine_ls_shift/su_max 0.001
_refine_ls_shift/su_mean 0.000
_refine_ls_structure_factor_coef Fsqd
_refine_ls_weighting_details 'w=1/[\s^2^(Fo^2^)+(0.0658P)^2^+0.9658P] where P=(Fo^2^+2Fc^2^)/3'
_refine_ls_weighting_scheme calc
_refine_ls_wR_factor_gt 0.1202
_refine_ls_wR_factor_ref 0.1316
_reflns_Friedel_coverage 0.000
_reflns_number_gt 3491
_reflns_number_total 4416
_reflns_threshold_expression 'I > 2\s(I)'
_cod_data_source_file c9dt03070k2.cif
_cod_data_source_block ffe008
_cod_original_cell_volume 1911.1(8)
_cod_database_code 7701777
_shelx_space_group_comment
;
The symmetry employed for this shelxl refinement is uniquely defined
by the following loop, which should always be used as a source of
symmetry information in preference to the above space-group names.
They are only intended as comments.
;
_shelx_estimated_absorpt_t_max 0.967
_shelx_estimated_absorpt_t_min 0.915
_olex2_refinement_description
;
1. Fixed Uiso
 At 1.2 times of:
  All C(H) groups
 At 1.5 times of:
  All C(H,H,H) groups, All O(H) groups
2. Restrained distances
 O3A-O2A \\sim O3-O2
 with sigma of 0.02
3. Uiso/Uaniso restraints and constraints
O2 \\sim O3 \\sim O2A \\sim O3A: within 2A with sigma of 0.04 and sigma for
terminal atoms of 0.08
4. Rigid body (RIGU) restrains
 O2, O3, O2A, O3A
 with sigma for 1-2 distances of 0.004 and sigma for 1-3 distances of 0.004
5. Others
 Sof(O2A)=Sof(H2AA)=Sof(O3A)=Sof(H3AA)=1-FVAR(1)
 Sof(O2)=Sof(H2A)=Sof(O3)=Sof(H3A)=FVAR(1)
6.a Riding coordinates:
 O2(H2A), O3(H3A), O2A(H2AA), O3A(H3AA)
6.b Aromatic/amide H refined with riding coordinates:
 C2(H2), C3(H3), C5(H5), C6(H6), C9(H9), C10(H10), C12(H12), C13(H13),
 C16(H16), C17(H17), C19(H19), C20(H20)
6.c Idealised Me refined as rotating group:
 C7(H7A,H7B,H7C), C14(H14A,H14B,H14C), C21(H21A,H21B,H21C)
;
_shelx_shelxl_version_number 2014/7
_olex2_submission_special_instructions 'No special instructions were received'

loop_
_space_group_symop_operation_xyz
'x, y, z'
'-x+1/2, y+1/2, -z+1/2'
'-x, -y, -z'
'x-1/2, -y-1/2, z-1/2'

loop_
_atom_site_label
_atom_site_type_symbol
_atom_site_fract_x
_atom_site_fract_y
_atom_site_fract_z
_atom_site_U_iso_or_equiv
_atom_site_adp_type
_atom_site_occupancy
_atom_site_site_symmetry_order
_atom_site_calc_flag
_atom_site_refinement_flags_posn
_atom_site_refinement_flags_adp
_atom_site_refinement_flags_occupancy
_atom_site_disorder_assembly
_atom_site_disorder_group
P1 P 0.54846(4) 0.65058(3) 0.25446(4) 0.01720(13) Uani 1 1 d . . . . .
O1 O 0.52573(13) 0.59194(7) 0.14875(13) 0.0244(3) Uani 1 1 d . . . . .
C1 C 0.65552(18) 0.62049(10) 0.42639(17) 0.0189(4) Uani 1 1 d . . . . .
C2 C 0.79810(19) 0.62082(11) 0.47811(19) 0.0239(4) Uani 1 1 d . . . . .
H2 H 0.8382 0.6397 0.4237 0.029 Uiso 1 1 calc R . . . .
C3 C 0.88143(19) 0.59377(11) 0.6083(2) 0.0282(4) Uani 1 1 d . . . . .
H3 H 0.9785 0.5945 0.6426 0.034 Uiso 1 1 calc R . . . .
C4 C 0.8252(2) 0.56548(11) 0.68987(19) 0.0274(4) Uani 1 1 d . . . . .
C5 C 0.6839(2) 0.56394(11) 0.63743(19) 0.0275(4) Uani 1 1 d . . . . .
H5 H 0.6441 0.5438 0.6912 0.033 Uiso 1 1 calc R . . . .
C6 C 0.59920(19) 0.59135(10) 0.50735(18) 0.0224(4) Uani 1 1 d . . . . .
H6 H 0.5022 0.5903 0.4733 0.027 Uiso 1 1 calc R . . . .
C7 C 0.9177(2) 0.53833(14) 0.8327(2) 0.0424(6) Uani 1 1 d . . . . .
H7A H 0.9537 0.4889 0.8282 0.064 Uiso 1 1 calc GR . . . .
H7B H 0.8653 0.5351 0.8849 0.064 Uiso 1 1 calc GR . . . .
H7C H 0.9943 0.5733 0.8782 0.064 Uiso 1 1 calc GR . . . .
C8 C 0.38812(17) 0.68026(10) 0.24711(17) 0.0197(4) Uani 1 1 d . . . . .
C9 C 0.3820(2) 0.74282(11) 0.3194(2) 0.0273(4) Uani 1 1 d . . . . .
H9 H 0.4641 0.7689 0.3767 0.033 Uiso 1 1 calc R . . . .
C10 C 0.2573(2) 0.76737(12) 0.3086(2) 0.0304(4) Uani 1 1 d . . . . .
H10 H 0.2546 0.8100 0.3588 0.036 Uiso 1 1 calc R . . . .
C11 C 0.13627(19) 0.73016(12) 0.2250(2) 0.0293(5) Uani 1 1 d . . . . .
C12 C 0.1435(2) 0.66731(13) 0.1559(2) 0.0321(5) Uani 1 1 d . . . . .
H12 H 0.0615 0.6407 0.1003 0.039 Uiso 1 1 calc R . . . .
C13 C 0.26788(19) 0.64192(11) 0.16560(19) 0.0257(4) Uani 1 1 d . . . . .
H13 H 0.2704 0.5987 0.1167 0.031 Uiso 1 1 calc R . . . .
C14 C 0.0005(2) 0.75947(15) 0.2084(2) 0.0431(6) Uani 1 1 d . . . . .
H14A H 0.0168 0.7984 0.2769 0.065 Uiso 1 1 calc GR . . . .
H14B H -0.0520 0.7186 0.2214 0.065 Uiso 1 1 calc GR . . . .
H14C H -0.0515 0.7804 0.1163 0.065 Uiso 1 1 calc GR . . . .
C15 C 0.62686(17) 0.73237(10) 0.22672(17) 0.0183(4) Uani 1 1 d . . . . .
C16 C 0.70339(18) 0.78295(10) 0.33076(18) 0.0205(4) Uani 1 1 d . . . . .
H16 H 0.7199 0.7732 0.4222 0.025 Uiso 1 1 calc R . . . .
C17 C 0.75547(18) 0.84735(10) 0.30175(19) 0.0225(4) Uani 1 1 d . . . . .
H17 H 0.8078 0.8812 0.3736 0.027 Uiso 1 1 calc R . . . .
C18 C 0.73179(18) 0.86292(10) 0.1684(2) 0.0228(4) Uani 1 1 d . . . . .
C19 C 0.65578(19) 0.81256(11) 0.06537(19) 0.0237(4) Uani 1 1 d . . . . .
H19 H 0.6389 0.8226 -0.0261 0.028 Uiso 1 1 calc R . . . .
C20 C 0.60406(18) 0.74786(10) 0.09347(18) 0.0212(4) Uani 1 1 d . . . . .
H20 H 0.5528 0.7139 0.0215 0.025 Uiso 1 1 calc R . . . .
C21 C 0.7885(2) 0.93246(12) 0.1365(2) 0.0361(5) Uani 1 1 d . . . . .
H21A H 0.8875 0.9264 0.1681 0.054 Uiso 1 1 calc GR . . . .
H21B H 0.7726 0.9751 0.1834 0.054 Uiso 1 1 calc GR . . . .
H21C H 0.7424 0.9412 0.0373 0.054 Uiso 1 1 calc GR . . . .
O2 O 0.7002(2) 0.5408(2) 0.0466(3) 0.0459(9) Uani 0.753(7) 1 d D U P A 1
H2A H 0.6563 0.5606 0.0853 0.069 Uiso 0.753(7) 1 d R . P A 1
O3 O 0.6002(3) 0.54634(19) -0.0978(3) 0.0431(9) Uani 0.753(7) 1 d D U P A 1
H3A H 0.5716 0.5017 -0.1051 0.065 Uiso 0.753(7) 1 d R . P A 1
O2A O 0.6298(12) 0.5844(5) -0.0436(11) 0.065(3) Uani 0.247(7) 1 d D U P A 2
H2AA H 0.5980 0.5866 0.0140 0.097 Uiso 0.247(7) 1 d R . P A 2
O3A O 0.6818(9) 0.5096(5) -0.0143(13) 0.054(3) Uani 0.247(7) 1 d D U P A 2
H3AA H 0.6175 0.4784 -0.0556 0.082 Uiso 0.247(7) 1 d R . P A 2

loop_
_atom_site_aniso_label
_atom_site_aniso_U_11
_atom_site_aniso_U_22
_atom_site_aniso_U_33
_atom_site_aniso_U_23
_atom_site_aniso_U_13
_atom_site_aniso_U_12
P1 0.0172(2) 0.0165(2) 0.0166(2) -0.00141(17) 0.00665(17) -0.00237(17)
O1 0.0291(7) 0.0213(7) 0.0219(6) -0.0052(5) 0.0109(5) -0.0046(5)
C1 0.0203(8) 0.0148(8) 0.0200(8) -0.0020(7) 0.0078(7) -0.0014(7)
C2 0.0214(9) 0.0223(10) 0.0276(9) 0.0032(8) 0.0107(7) -0.0029(7)
C3 0.0185(9) 0.0259(10) 0.0315(10) 0.0037(8) 0.0039(8) -0.0043(8)
C4 0.0298(10) 0.0200(10) 0.0231(9) 0.0020(7) 0.0041(8) -0.0044(8)
C5 0.0326(10) 0.0268(10) 0.0239(9) 0.0030(8) 0.0137(8) -0.0038(8)
C6 0.0218(9) 0.0217(9) 0.0233(9) -0.0007(7) 0.0098(7) -0.0020(7)
C7 0.0398(13) 0.0429(14) 0.0272(11) 0.0111(10) 0.0005(9) -0.0070(10)
C8 0.0177(8) 0.0206(9) 0.0194(8) 0.0052(7) 0.0072(7) 0.0005(7)
C9 0.0234(9) 0.0271(10) 0.0322(10) -0.0031(8) 0.0135(8) -0.0015(8)
C10 0.0315(10) 0.0299(11) 0.0344(10) 0.0033(9) 0.0191(9) 0.0059(9)
C11 0.0223(9) 0.0406(12) 0.0263(9) 0.0163(9) 0.0122(8) 0.0081(8)
C12 0.0180(9) 0.0427(13) 0.0298(10) 0.0071(9) 0.0059(8) -0.0032(8)
C13 0.0217(9) 0.0284(11) 0.0243(9) 0.0019(8) 0.0081(8) -0.0033(8)
C14 0.0252(11) 0.0651(17) 0.0398(12) 0.0188(12) 0.0155(9) 0.0157(11)
C15 0.0158(8) 0.0186(9) 0.0206(8) 0.0001(7) 0.0083(7) 0.0004(7)
C16 0.0206(9) 0.0208(9) 0.0189(8) 0.0003(7) 0.0079(7) 0.0000(7)
C17 0.0183(8) 0.0193(9) 0.0272(9) -0.0024(7) 0.0082(7) -0.0016(7)
C18 0.0183(8) 0.0194(9) 0.0322(10) 0.0057(7) 0.0128(8) 0.0040(7)
C19 0.0246(9) 0.0272(10) 0.0216(9) 0.0054(7) 0.0125(7) 0.0029(8)
C20 0.0198(8) 0.0224(9) 0.0199(8) -0.0012(7) 0.0080(7) -0.0006(7)
C21 0.0388(12) 0.0256(11) 0.0448(12) 0.0076(9) 0.0200(10) -0.0047(9)
O2 0.0358(13) 0.052(2) 0.0504(16) -0.0193(14) 0.0204(12) -0.0027(12)
O3 0.0657(17) 0.0341(17) 0.0391(14) -0.0059(13) 0.0324(13) -0.0135(13)
O2A 0.119(8) 0.025(5) 0.049(5) -0.006(4) 0.038(5) 0.000(4)
O3A 0.047(5) 0.042(5) 0.075(7) -0.016(5) 0.029(5) -0.013(4)

loop_
_atom_type_symbol
_atom_type_description
_atom_type_scat_dispersion_real
_atom_type_scat_dispersion_imag
_atom_type_scat_source
C C 0.0033 0.0016 'International Tables Vol C Tables 4.2.6.8 and 6.1.1.4'
H H 0.0000 0.0000 'International Tables Vol C Tables 4.2.6.8 and 6.1.1.4'
O O 0.0106 0.0060 'International Tables Vol C Tables 4.2.6.8 and 6.1.1.4'
P P 0.1023 0.0942 'International Tables Vol C Tables 4.2.6.8 and 6.1.1.4'

loop_
_geom_angle_atom_site_label_1
_geom_angle_atom_site_label_2
_geom_angle_atom_site_label_3
_geom_angle
O1 P1 C1 113.65(8)
O1 P1 C8 111.08(8)
O1 P1 C15 111.39(8)
C1 P1 C8 106.90(8)
C1 P1 C15 107.00(8)
C15 P1 C8 106.43(8)
C2 C1 P1 119.88(14)
C6 C1 P1 121.21(14)
C6 C1 C2 118.74(16)
C1 C2 H2 119.9
C3 C2 C1 120.26(17)
C3 C2 H2 119.9
C2 C3 H3 119.5
C2 C3 C4 120.99(18)
C4 C3 H3 119.5
C3 C4 C7 120.19(19)
C5 C4 C3 118.62(17)
C5 C4 C7 121.18(19)
C4 C5 H5 119.5
C4 C5 C6 120.96(18)
C6 C5 H5 119.5
C1 C6 H6 119.8
C5 C6 C1 120.40(17)
C5 C6 H6 119.8
C4 C7 H7A 109.5
C4 C7 H7B 109.5
C4 C7 H7C 109.5
H7A C7 H7B 109.5
H7A C7 H7C 109.5
H7B C7 H7C 109.5
C9 C8 P1 120.83(14)
C13 C8 P1 119.97(15)
C13 C8 C9 119.18(17)
C8 C9 H9 119.7
C10 C9 C8 120.58(18)
C10 C9 H9 119.7
C9 C10 H10 119.7
C9 C10 C11 120.5(2)
C11 C10 H10 119.7
C10 C11 C14 120.1(2)
C12 C11 C10 118.57(18)
C12 C11 C14 121.3(2)
C11 C12 H12 119.2
C11 C12 C13 121.64(19)
C13 C12 H12 119.2
C8 C13 C12 119.50(19)
C8 C13 H13 120.2
C12 C13 H13 120.2
C11 C14 H14A 109.5
C11 C14 H14B 109.5
C11 C14 H14C 109.5
H14A C14 H14B 109.5
H14A C14 H14C 109.5
H14B C14 H14C 109.5
C16 C15 P1 123.11(13)
C20 C15 P1 118.10(13)
C20 C15 C16 118.70(17)
C15 C16 H16 119.7
C17 C16 C15 120.54(16)
C17 C16 H16 119.7
C16 C17 H17 119.7
C16 C17 C18 120.64(17)
C18 C17 H17 119.7
C17 C18 C21 120.84(18)
C19 C18 C17 118.66(17)
C19 C18 C21 120.50(18)
C18 C19 H19 119.4
C20 C19 C18 121.13(17)
C20 C19 H19 119.4
C15 C20 H20 119.8
C19 C20 C15 120.33(16)
C19 C20 H20 119.8
C18 C21 H21A 109.5
C18 C21 H21B 109.5
C18 C21 H21C 109.5
H21A C21 H21B 109.5
H21A C21 H21C 109.5
H21B C21 H21C 109.5
O3 O2 H2A 101.5
O2 O3 H3A 95.7
O3A O2A H2AA 97.6
O2A O3A H3AA 110.5

loop_
_geom_bond_atom_site_label_1
_geom_bond_atom_site_label_2
_geom_bond_distance
P1 O1 1.4988(13)
P1 C1 1.7876(18)
P1 C8 1.7986(18)
P1 C15 1.7931(19)
C1 C2 1.394(3)
C1 C6 1.393(3)
C2 H2 0.9500
C2 C3 1.383(3)
C3 H3 0.9500
C3 C4 1.392(3)
C4 C5 1.380(3)
C4 C7 1.504(3)
C5 H5 0.9500
C5 C6 1.387(3)
C6 H6 0.9500
C7 H7A 0.9800
C7 H7B 0.9800
C7 H7C 0.9800
C8 C9 1.392(3)
C8 C13 1.387(3)
C9 H9 0.9500
C9 C10 1.386(3)
C10 H10 0.9500
C10 C11 1.388(3)
C11 C12 1.380(3)
C11 C14 1.505(3)
C12 H12 0.9500
C12 C13 1.392(3)
C13 H13 0.9500
C14 H14A 0.9800
C14 H14B 0.9800
C14 H14C 0.9800
C15 C16 1.396(2)
C15 C20 1.393(2)
C16 H16 0.9500
C16 C17 1.387(3)
C17 H17 0.9500
C17 C18 1.392(3)
C18 C19 1.386(3)
C18 C21 1.503(3)
C19 H19 0.9500
C19 C20 1.385(3)
C20 H20 0.9500
C21 H21A 0.9800
C21 H21B 0.9800
C21 H21C 0.9800
O2 H2A 0.8498
O2 O3 1.459(4)
O3 H3A 0.8501
O2A H2AA 0.8501
O2A O3A 1.434(12)
O3A H3AA 0.8500

loop_
_geom_hbond_atom_site_label_D
_geom_hbond_atom_site_label_H
_geom_hbond_atom_site_label_A
_geom_hbond_distance_DH
_geom_hbond_distance_HA
_geom_hbond_distance_DA
_geom_hbond_angle_DHA
_geom_hbond_site_symmetry_A
O2 H2A O1 0.85 1.94 2.773(3) 168.0 .
O3 H3A O1 0.85 1.93 2.765(3) 169.0 3_665
O2A H2AA O1 0.85 1.97 2.822(10) 179.5 .
O3A H3AA O1 0.85 1.90 2.752(10) 179.4 3_665

loop_
_geom_torsion_atom_site_label_1
_geom_torsion_atom_site_label_2
_geom_torsion_atom_site_label_3
_geom_torsion_atom_site_label_4
_geom_torsion
P1 C1 C2 C3 -176.41(15)
P1 C1 C6 C5 175.92(14)
P1 C8 C9 C10 177.13(15)
P1 C8 C13 C12 -177.18(14)
P1 C15 C16 C17 -176.53(14)
P1 C15 C20 C19 176.31(14)
O1 P1 C1 C2 81.04(16)
O1 P1 C1 C6 -94.19(16)
O1 P1 C8 C9 -169.02(14)
O1 P1 C8 C13 9.13(17)
O1 P1 C15 C16 -156.12(14)
O1 P1 C15 C20 27.26(16)
C1 P1 C8 C9 66.48(17)
C1 P1 C8 C13 -115.36(15)
C1 P1 C15 C16 -31.36(17)
C1 P1 C15 C20 152.02(14)
C1 C2 C3 C4 0.3(3)
C2 C1 C6 C5 0.6(3)
C2 C3 C4 C5 0.9(3)
C2 C3 C4 C7 -178.3(2)
C3 C4 C5 C6 -1.3(3)
C4 C5 C6 C1 0.6(3)
C6 C1 C2 C3 -1.1(3)
C7 C4 C5 C6 177.8(2)
C8 P1 C1 C2 -156.05(15)
C8 P1 C1 C6 28.72(17)
C8 P1 C15 C16 82.67(16)
C8 P1 C15 C20 -93.95(15)
C8 C9 C10 C11 -0.3(3)
C9 C8 C13 C12 1.0(3)
C9 C10 C11 C12 1.6(3)
C9 C10 C11 C14 -176.94(19)
C10 C11 C12 C13 -1.6(3)
C11 C12 C13 C8 0.3(3)
C13 C8 C9 C10 -1.0(3)
C14 C11 C12 C13 176.88(19)
C15 P1 C1 C2 -42.34(17)
C15 P1 C1 C6 142.43(15)
C15 P1 C8 C9 -47.61(17)
C15 P1 C8 C13 130.54(15)
C15 C16 C17 C18 0.3(3)
C16 C15 C20 C19 -0.5(3)
C16 C17 C18 C19 -0.4(3)
C16 C17 C18 C21 -179.75(18)
C17 C18 C19 C20 0.0(3)
C18 C19 C20 C15 0.5(3)
C20 C15 C16 C17 0.1(3)
C21 C18 C19 C20 179.35(18)
